data_7237126
loop_
_publ_author_name
'Szimhardt, Norbert'
'Wurzenberger, Maximilian H. H.'
'Klap\"otke, Thomas M.'
'Lechner, Jasmin T.'
'Reichherzer, Hannes'
'Unger, Cornelia C.'
'Stierstorfer, J\"org'

_publ_section_title
;
 Highly functional energetic complexes: stability tuning through
 coordination diversity of isomeric propyl-linked ditetrazoles
;
_journal_issue 15
_journal_name_full 'Journal of Materials Chemistry A'
_journal_page_first 6565
_journal_paper_doi 10.1039/C8TA01412D
_journal_volume 6
_journal_year 2018
_chemical_formula_moiety 'C5 H8 N8, H2 O'
_chemical_formula_sum 'C5 H10 N8 O'
_chemical_formula_weight 198.21
_chemical_name_common '1,3-di-1,tetrazolyl-propane monohydrate'
_chemical_name_systematic
;
1,3-di-1,tetrazolyl-propane monohydrate
;
_space_group_IT_number 61
_space_group_name_Hall '-P 2ac 2ab'
_space_group_name_H-M_alt 'P b c a'
_symmetry_cell_setting orthorhombic
_symmetry_Int_Tables_number 61
_symmetry_space_group_name_Hall '-P 2ac 2ab'
_symmetry_space_group_name_H-M 'P b c a'
_atom_sites_solution_hydrogens difmap
_audit_creation_date
;
'Wed Jan 25 17:27:59 2017'
;
_audit_creation_method SHELXL-2013
_audit_update_record
;
2018-01-12 deposited with the CCDC.
2018-03-08 downloaded from the CCDC.
;
_cell_angle_alpha 90
_cell_angle_beta 90
_cell_angle_gamma 90
_cell_formula_units_Z 8
_cell_length_a 10.2283(10)
_cell_length_b 10.9670(12)
_cell_length_c 16.3177(15)
_cell_measurement_reflns_used 3992
_cell_measurement_temperature 173(2)
_cell_measurement_theta_max 31.5420
_cell_measurement_theta_min 4.6890
_cell_volume 1830.4(3)
_computing_cell_refinement
;
CrysAlisPro, Agilent Technologies,
Version 1.171.37.33 (release 27-03-2014 CrysAlis171 .NET)
(compiled Mar 27 2014,17:12:48)
;
_computing_data_collection
;
CrysAlisPro, Agilent Technologies,
Version 1.171.37.33 (release 27-03-2014 CrysAlis171 .NET)
(compiled Mar 27 2014,17:12:48)
;
_computing_data_reduction
;
CrysAlisPro, Agilent Technologies,
Version 1.171.37.33 (release 27-03-2014 CrysAlis171 .NET)
(compiled Mar 27 2014,17:12:48)
;
_computing_structure_refinement 'SHELXL-2013 (Sheldrick, 2013)'
_diffrn_ambient_temperature 173(2)
_diffrn_detector 'CCD plate'
_diffrn_detector_area_resol_mean 15.9809
_diffrn_detector_type Sapphire3
_diffrn_measured_fraction_theta_full 0.996
_diffrn_measured_fraction_theta_max 0.996
_diffrn_measurement_details
;
#__ type_ start__ end____ width___ exp.time_
  1 omega  -37.00   53.00   1.0000    5.0000
omega____ theta____ kappa____ phi______ frames
    -       30.1057  -57.0000  120.0000 90

#__ type_ start__ end____ width___ exp.time_
  2 omega  -23.00   71.00   1.0000    5.0000
omega____ theta____ kappa____ phi______ frames
    -       30.1057  -99.0000   90.0000 94

#__ type_ start__ end____ width___ exp.time_
  3 omega  -24.00   73.00   1.0000    5.0000
omega____ theta____ kappa____ phi______ frames
    -       30.1057  -99.0000 -120.0000 97

#__ type_ start__ end____ width___ exp.time_
  4 omega   57.00  101.00   1.0000    5.0000
omega____ theta____ kappa____ phi______ frames
    -       30.1057   57.0000  -90.0000 44

#__ type_ start__ end____ width___ exp.time_
  5 omega   -1.00   99.00   1.0000    5.0000
omega____ theta____ kappa____ phi______ frames
    -       30.1057   77.0000    0.0000 100

#__ type_ start__ end____ width___ exp.time_
  6 omega    6.00   31.00   1.0000    5.0000
omega____ theta____ kappa____ phi______ frames
    -      -28.8557   77.0000  150.0000 25

#__ type_ start__ end____ width___ exp.time_
  7 omega  -63.00  -38.00   1.0000    5.0000
omega____ theta____ kappa____ phi______ frames
    -      -28.8557 -179.0000 -150.0000 25

;
_diffrn_measurement_device 'four-circle diffractometer'
_diffrn_measurement_device_type 'Xcalibur, Sapphire3'
_diffrn_measurement_method '\w scans'
_diffrn_orient_matrix_UB_11 -0.0286796000
_diffrn_orient_matrix_UB_12 0.0127544000
_diffrn_orient_matrix_UB_13 0.0386540000
_diffrn_orient_matrix_UB_21 0.0582642000
_diffrn_orient_matrix_UB_22 -0.0187701000
_diffrn_orient_matrix_UB_23 0.0199060000
_diffrn_orient_matrix_UB_31 0.0240221000
_diffrn_orient_matrix_UB_32 0.0605873000
_diffrn_orient_matrix_UB_33 -0.0018944000
_diffrn_radiation_monochromator graphite
_diffrn_radiation_probe x-ray
_diffrn_radiation_type MoK\a
_diffrn_radiation_wavelength 0.71073
_diffrn_reflns_av_R_equivalents 0.0335
_diffrn_reflns_av_sigmaI/netI 0.0633
_diffrn_reflns_av_unetI/netI 0.0187
_diffrn_reflns_Laue_measured_fraction_full 0.996
_diffrn_reflns_Laue_measured_fraction_max 0.996
_diffrn_reflns_limit_h_max 12
_diffrn_reflns_limit_h_min -10
_diffrn_reflns_limit_k_max 13
_diffrn_reflns_limit_k_min -13
_diffrn_reflns_limit_l_max 19
_diffrn_reflns_limit_l_min -20
_diffrn_reflns_number 13404
_diffrn_reflns_point_group_measured_fraction_full 0.996
_diffrn_reflns_point_group_measured_fraction_max 0.996
_diffrn_reflns_theta_full 25.242
_diffrn_reflns_theta_max 25.996
_diffrn_reflns_theta_min 4.397
_diffrn_source 'Enhance (Mo) X-ray Source'
_exptl_absorpt_coefficient_mu 0.111
_exptl_absorpt_correction_T_max 1.00000
_exptl_absorpt_correction_T_min 0.39171
_exptl_absorpt_correction_type multi-scan
_exptl_absorpt_process_details
;
CrysAlisPro, Agilent Technologies,
Version 1.171.37.33 (release 27-03-2014 CrysAlis171 .NET)
(compiled Mar 27 2014,17:12:48)
Empirical absorption correction using spherical harmonics,
 implemented in SCALE3 ABSPACK scaling algorithm.
;
_exptl_crystal_colour colorless
_exptl_crystal_density_diffrn 1.439
_exptl_crystal_description block
_exptl_crystal_F_000 832
_exptl_crystal_size_max 0.590
_exptl_crystal_size_mid 0.540
_exptl_crystal_size_min 0.380
_refine_diff_density_max 0.190
_refine_diff_density_min -0.195
_refine_diff_density_rms 0.035
_refine_ls_extinction_method none
_refine_ls_goodness_of_fit_ref 1.045
_refine_ls_hydrogen_treatment refall
_refine_ls_matrix_type full
_refine_ls_number_parameters 167
_refine_ls_number_reflns 1792
_refine_ls_number_restraints 0
_refine_ls_restrained_S_all 1.045
_refine_ls_R_factor_all 0.0400
_refine_ls_R_factor_gt 0.0301
_refine_ls_shift/su_max 0.000
_refine_ls_shift/su_mean 0.000
_refine_ls_structure_factor_coef Fsqd
_refine_ls_weighting_details 'w=1/[\s^2^(Fo^2^)+(0.0362P)^2^+0.4291P] where P=(Fo^2^+2Fc^2^)/3'
_refine_ls_weighting_scheme calc
_refine_ls_wR_factor_gt 0.0716
_refine_ls_wR_factor_ref 0.0772
_reflns_Friedel_coverage 0.000
_reflns_number_gt 1485
_reflns_number_total 1792
_reflns_threshold_expression 'I > 2\s(I)'
_cod_data_source_file c8ta01412d2.cif
_cod_data_source_block mx035
_cod_database_code 7237126
_shelx_space_group_comment
;
The symmetry employed for this shelxl refinement is uniquely defined
by the following loop, which should always be used as a source of
symmetry information in preference to the above space-group names.
They are only intended as comments.
;
_shelx_estimated_absorpt_t_min 0.938
_shelx_estimated_absorpt_t_max 0.959
_shelxl_version_number 2013-4

loop_
_space_group_symop_operation_xyz
'x, y, z'
'-x+1/2, -y, z+1/2'
'x+1/2, -y+1/2, -z'
'-x, y+1/2, -z+1/2'
'-x, -y, -z'
'x-1/2, y, -z-1/2'
'-x-1/2, y-1/2, z'
'x, -y-1/2, z-1/2'

loop_
_atom_site_label
_atom_site_type_symbol
_atom_site_fract_x
_atom_site_fract_y
_atom_site_fract_z
_atom_site_U_iso_or_equiv
_atom_site_adp_type
_atom_site_occupancy
_atom_site_site_symmetry_order
_atom_site_calc_flag
N1 N 0.14088(9) 0.41688(9) 0.08104(6) 0.0223(2) Uani 1 1 d
N2 N 0.08396(11) 0.49888(9) 0.13143(6) 0.0289(3) Uani 1 1 d
N3 N -0.04055(11) 0.48444(10) 0.12332(6) 0.0316(3) Uani 1 1 d
N4 N -0.06663(10) 0.39352(10) 0.06837(7) 0.0306(3) Uani 1 1 d
N5 N 0.37145(9) 0.22912(8) 0.26834(6) 0.0222(2) Uani 1 1 d
N6 N 0.50105(10) 0.21364(10) 0.27476(6) 0.0285(3) Uani 1 1 d
N7 N 0.51876(10) 0.11925(10) 0.32133(7) 0.0331(3) Uani 1 1 d
N8 N 0.40228(11) 0.07202(10) 0.34536(7) 0.0343(3) Uani 1 1 d
C1 C 0.04740(12) 0.35365(12) 0.04367(8) 0.0265(3) Uani 1 1 d
C2 C 0.28292(12) 0.40520(13) 0.07481(8) 0.0283(3) Uani 1 1 d
C3 C 0.33354(13) 0.30168(12) 0.12788(7) 0.0257(3) Uani 1 1 d
C4 C 0.31674(12) 0.32780(11) 0.21865(8) 0.0247(3) Uani 1 1 d
C5 C 0.31300(13) 0.14219(12) 0.31145(8) 0.0283(3) Uani 1 1 d
O1 O 0.65774(11) 0.34820(10) 0.06723(8) 0.0470(3) Uani 1 1 d
H3B H 0.2886(13) 0.2279(13) 0.1133(9) 0.032(4) Uiso 1 1 d
H3A H 0.4250(15) 0.2917(13) 0.1173(8) 0.031(4) Uiso 1 1 d
H4A H 0.3620(13) 0.4019(13) 0.2335(9) 0.033(4) Uiso 1 1 d
H5 H 0.2222(15) 0.1319(13) 0.3156(8) 0.035(4) Uiso 1 1 d
H2B H 0.3003(13) 0.3905(13) 0.0175(9) 0.033(4) Uiso 1 1 d
H4B H 0.2262(14) 0.3338(12) 0.2333(8) 0.029(4) Uiso 1 1 d
H1 H 0.0656(13) 0.2887(13) 0.0069(9) 0.034(4) Uiso 1 1 d
H2A H 0.3203(14) 0.4849(14) 0.0922(9) 0.038(4) Uiso 1 1 d
H11 H 0.632(2) 0.4156(19) 0.0916(13) 0.072(6) Uiso 1 1 d
H12 H 0.741(2) 0.3548(17) 0.0628(11) 0.063(6) Uiso 1 1 d

loop_
_atom_site_aniso_label
_atom_site_aniso_U_11
_atom_site_aniso_U_22
_atom_site_aniso_U_33
_atom_site_aniso_U_23
_atom_site_aniso_U_13
_atom_site_aniso_U_12
N1 0.0263(5) 0.0212(5) 0.0195(5) 0.0014(4) -0.0017(4) 0.0016(4)
N2 0.0374(6) 0.0256(6) 0.0238(5) -0.0021(4) 0.0000(4) 0.0031(4)
N3 0.0347(6) 0.0319(6) 0.0281(6) 0.0006(5) 0.0017(4) 0.0063(5)
N4 0.0292(6) 0.0335(6) 0.0292(6) 0.0020(5) -0.0019(4) 0.0020(5)
N5 0.0202(5) 0.0235(5) 0.0228(5) 0.0003(4) -0.0014(4) 0.0008(4)
N6 0.0210(5) 0.0324(6) 0.0322(6) 0.0016(5) -0.0023(4) 0.0023(4)
N7 0.0309(6) 0.0334(6) 0.0351(6) 0.0033(5) -0.0044(5) 0.0056(5)
N8 0.0364(6) 0.0318(6) 0.0348(6) 0.0079(5) -0.0015(5) 0.0008(5)
C1 0.0302(7) 0.0259(7) 0.0234(6) -0.0010(5) -0.0024(5) 0.0013(5)
C2 0.0259(7) 0.0342(7) 0.0248(6) 0.0049(5) 0.0005(5) -0.0022(5)
C3 0.0225(6) 0.0289(7) 0.0258(6) 0.0005(5) 0.0005(5) 0.0029(5)
C4 0.0252(7) 0.0231(6) 0.0257(6) 0.0010(5) -0.0019(5) 0.0027(5)
C5 0.0258(7) 0.0311(7) 0.0281(7) 0.0031(5) 0.0005(5) -0.0022(5)
O1 0.0329(6) 0.0406(6) 0.0674(8) -0.0225(6) 0.0021(5) -0.0064(5)

loop_
_atom_type_symbol
_atom_type_description
_atom_type_scat_dispersion_real
_atom_type_scat_dispersion_imag
_atom_type_scat_source
C C 0.0033 0.0016 'International Tables Vol C Tables 4.2.6.8 and 6.1.1.4'
N N 0.0061 0.0033 'International Tables Vol C Tables 4.2.6.8 and 6.1.1.4'
O O 0.0106 0.0060 'International Tables Vol C Tables 4.2.6.8 and 6.1.1.4'
H H 0.0000 0.0000 'International Tables Vol C Tables 4.2.6.8 and 6.1.1.4'

loop_
_geom_angle_atom_site_label_1
_geom_angle_atom_site_label_2
_geom_angle_atom_site_label_3
_geom_angle
C1 N1 N2 108.46(10)
C1 N1 C2 129.58(11)
N2 N1 C2 121.94(10)
N3 N2 N1 106.34(10)
N2 N3 N4 110.45(10)
C1 N4 N3 105.77(10)
C5 N5 N6 108.24(10)
C5 N5 C4 130.74(10)
N6 N5 C4 121.00(9)
N7 N6 N5 106.56(10)
N6 N7 N8 110.57(10)
C5 N8 N7 105.34(10)
N4 C1 N1 108.98(11)
N4 C1 H1 128.3(8)
N1 C1 H1 122.7(8)
N1 C2 C3 111.38(10)
N1 C2 H2B 105.3(8)
C3 C2 H2B 111.4(9)
N1 C2 H2A 106.6(8)
C3 C2 H2A 111.3(9)
H2B C2 H2A 110.7(12)
C4 C3 C2 112.12(11)
C4 C3 H3B 110.3(8)
C2 C3 H3B 109.0(8)
C4 C3 H3A 107.9(8)
C2 C3 H3A 108.4(8)
H3B C3 H3A 109.1(11)
N5 C4 C3 110.95(10)
N5 C4 H4A 107.4(8)
C3 C4 H4A 110.4(8)
N5 C4 H4B 106.4(8)
C3 C4 H4B 111.5(8)
H4A C4 H4B 110.0(11)
N8 C5 N5 109.29(11)
N8 C5 H5 125.9(9)
N5 C5 H5 124.8(9)
H11 O1 H12 105.3(17)

loop_
_geom_bond_atom_site_label_1
_geom_bond_atom_site_label_2
_geom_bond_distance
N1 C1 1.3293(16)
N1 N2 1.3505(14)
N1 C2 1.4621(16)
N2 N3 1.2902(15)
N3 N4 1.3673(16)
N4 C1 1.3092(17)
N5 C5 1.3271(15)
N5 N6 1.3405(14)
N5 C4 1.4635(15)
N6 N7 1.2969(15)
N7 N8 1.3570(15)
N8 C5 1.3162(17)
C1 H1 0.950(15)
C2 C3 1.5188(18)
C2 H2B 0.966(15)
C2 H2A 0.995(15)
C3 C4 1.5184(17)
C3 H3B 0.961(15)
C3 H3A 0.957(15)
C4 H4A 0.966(14)
C4 H4B 0.959(14)
C5 H5 0.938(15)
O1 H11 0.88(2)
O1 H12 0.86(2)

loop_
_geom_hbond_atom_site_label_D
_geom_hbond_atom_site_label_H
_geom_hbond_atom_site_label_A
_geom_hbond_distance_DH
_geom_hbond_distance_HA
_geom_hbond_distance_DA
_geom_hbond_angle_DHA
_geom_hbond_site_symmetry_A
O1 H11 N8 0.88(2) 2.03(2) 2.9046(16) 172.1(19) 4_655
O1 H12 N4 0.86(2) 2.01(2) 2.8627(16) 169.5(18) 1_655

loop_
_geom_torsion_atom_site_label_1
_geom_torsion_atom_site_label_2
_geom_torsion_atom_site_label_3
_geom_torsion_atom_site_label_4
_geom_torsion
C1 N1 N2 N3 -0.39(13)
C2 N1 N2 N3 -179.04(10)
N1 N2 N3 N4 0.23(13)
N2 N3 N4 C1 0.02(14)
C5 N5 N6 N7 -0.29(13)
C4 N5 N6 N7 -179.20(10)
N5 N6 N7 N8 0.28(14)
N6 N7 N8 C5 -0.16(14)
N3 N4 C1 N1 -0.27(14)
N2 N1 C1 N4 0.41(14)
C2 N1 C1 N4 178.93(11)
C1 N1 C2 C3 -80.73(16)
N2 N1 C2 C3 97.61(14)
N1 C2 C3 C4 -67.21(14)
C5 N5 C4 C3 -106.35(14)
N6 N5 C4 C3 72.27(14)
C2 C3 C4 N5 -177.51(10)
N7 N8 C5 N5 -0.03(14)
N6 N5 C5 N8 0.20(14)
C4 N5 C5 N8 178.96(11)
